data_7705261
loop_
_publ_author_name
'Xu, Bo-Wei'
'Niu, Ru-Jie'
'Liu, Quan'
'Yang, Jun-Yi'
'Zhang, Wen-Hua'
'Young, David J.'

_publ_section_title
;
 Similarities and differences between Mn(II) and Zn(II) coordination
 polymers supported by porphyrin-based ligands: synthesis, structures and
 nonlinear optical properties.
;
_journal_issue 36
_journal_name_full 'Dalton transactions (Cambridge, England : 2003)'
_journal_page_first 12622
_journal_page_last 12631
_journal_paper_doi 10.1039/d0dt02450c
_journal_volume 49
_journal_year 2020
_chemical_formula_moiety 'C44 H32 N8 O4 Zn'
_chemical_formula_sum 'C44 H32 N8 O4 Zn'
_chemical_formula_weight 802.14
_space_group_crystal_system monoclinic
_space_group_IT_number 14
_space_group_name_Hall '-P 2ybc'
_space_group_name_H-M_alt 'P 1 21/c 1'
_atom_sites_solution_hydrogens mixed
_audit_creation_method SHELXL-2013
_audit_update_record
;
2020-06-16 deposited with the CCDC.	2020-08-24 downloaded from the CCDC.
;
_cell_angle_alpha 90
_cell_angle_beta 103.554(5)
_cell_angle_gamma 90
_cell_formula_units_Z 2
_cell_length_a 9.8328(13)
_cell_length_b 9.1345(12)
_cell_length_c 20.405(3)
_cell_measurement_reflns_used 3506
_cell_measurement_temperature 120(2)
_cell_measurement_theta_max 27.57
_cell_measurement_theta_min 2.45
_cell_volume 1781.7(4)
_computing_cell_refinement 'Bruker D8 Quest'
_computing_data_collection 'Bruker D8 Quest'
_computing_data_reduction 'Bruker D8 Quest'
_computing_molecular_graphics 'SHELXL-2013 (Sheldrick, 2013)'
_computing_publication_material 'publCIF (Westrip, 2010)'
_computing_structure_refinement 'SHELXL-2013 (Sheldrick, 2013)'
_computing_structure_solution 'SHELXL-2013 (Sheldrick, 2013)'
_diffrn_ambient_temperature 120(2)
_diffrn_measured_fraction_theta_full 0.991
_diffrn_measured_fraction_theta_max 0.984
_diffrn_measurement_device_type 'Bruker D8 Quest'
_diffrn_measurement_method 'phi and omega scans'
_diffrn_radiation_type MoK\a
_diffrn_radiation_wavelength 0.71073
_diffrn_reflns_av_R_equivalents 0.0660
_diffrn_reflns_av_unetI/netI 0.0960
_diffrn_reflns_Laue_measured_fraction_full 0.991
_diffrn_reflns_Laue_measured_fraction_max 0.984
_diffrn_reflns_limit_h_max 12
_diffrn_reflns_limit_h_min -12
_diffrn_reflns_limit_k_max 11
_diffrn_reflns_limit_k_min -9
_diffrn_reflns_limit_l_max 20
_diffrn_reflns_limit_l_min -26
_diffrn_reflns_number 9343
_diffrn_reflns_point_group_measured_fraction_full 0.991
_diffrn_reflns_point_group_measured_fraction_max 0.984
_diffrn_reflns_theta_full 25.242
_diffrn_reflns_theta_max 27.513
_diffrn_reflns_theta_min 2.053
_diffrn_standards_decay_% 0
_diffrn_standards_interval_count 0
_diffrn_standards_interval_time 0
_diffrn_standards_number 0
_exptl_absorpt_coefficient_mu 0.749
_exptl_absorpt_correction_T_max 0.914
_exptl_absorpt_correction_T_min 0.769
_exptl_absorpt_correction_type multi-scan
_exptl_absorpt_process_details
;
 Sheldrick, G.M. SADABS (Program for Scaling and Correction of Area Detector
 Data), version 2008/1; University of G\"ottingen: G\"ottingen, Germany, 2008.
;
_exptl_crystal_colour purple
_exptl_crystal_density_diffrn 1.495
_exptl_crystal_description block
_exptl_crystal_F_000 828
_exptl_crystal_size_max 0.350
_exptl_crystal_size_mid 0.300
_exptl_crystal_size_min 0.120
_refine_diff_density_max 0.680
_refine_diff_density_min -0.957
_refine_diff_density_rms 0.151
_refine_ls_extinction_method none
_refine_ls_goodness_of_fit_ref 1.084
_refine_ls_hydrogen_treatment constr
_refine_ls_matrix_type full
_refine_ls_number_parameters 259
_refine_ls_number_reflns 4034
_refine_ls_number_restraints 2
_refine_ls_restrained_S_all 1.088
_refine_ls_R_factor_all 0.1065
_refine_ls_R_factor_gt 0.0640
_refine_ls_shift/su_max 0.000
_refine_ls_shift/su_mean 0.000
_refine_ls_structure_factor_coef Fsqd
_refine_ls_weighting_details
;
 w=1/[\s^2^(Fo^2^)+(0.1040P)^2^+1.1459P]
 where P=(Fo^2^+2Fc^2^)/3
;
_refine_ls_weighting_scheme calc
_refine_ls_wR_factor_gt 0.1694
_refine_ls_wR_factor_ref 0.2069
_reflns_Friedel_coverage 0.000
_reflns_number_gt 2726
_reflns_number_total 4034
_reflns_threshold_expression 'I > 2\s(I)'
_cod_data_source_file d0dt02450c2.cif
_cod_data_source_block ZN-THPP
_cod_depositor_comments 'Adding full bibliography for 7705260--7705263.cif.'
_cod_original_sg_symbol_H-M 'P 21/c'
_cod_database_code 7705261
_publcif_datablock.id {985ec8c6-b69b-4e93-a8e2-22e60a491081}

_shelx_space_group_comment
;
The symmetry employed for this shelxl refinement is uniquely defined
by the following loop, which should always be used as a source of
symmetry information in preference to the above space-group names.
They are only intended as comments.
;
_shelx_estimated_absorpt_t_min 0.779
_shelx_estimated_absorpt_t_max 0.915
_shelxl_version_number 2013-2
_publcif_funding_html
;
;

loop_
_space_group_symop_operation_xyz
'x, y, z'
'-x, y+1/2, -z+1/2'
'-x, -y, -z'
'x, -y-1/2, z-1/2'

loop_
_atom_site_label
_atom_site_type_symbol
_atom_site_fract_x
_atom_site_fract_y
_atom_site_fract_z
_atom_site_U_iso_or_equiv
_atom_site_adp_type
_atom_site_occupancy
_atom_site_site_symmetry_order
_atom_site_calc_flag
_atom_site_refinement_flags_posn
_atom_site_refinement_flags_adp
_atom_site_refinement_flags_occupancy
_atom_site_disorder_assembly
_atom_site_disorder_group
Zn1 Zn 0.0000 1.0000 0.5000 0.0230(2) Uani 1 2 d S . P . .
O1 O -0.1654(3) 0.6383(3) 0.03118(14) 0.0347(8) Uani 1 1 d D . . . .
H1O1 H -0.1782 0.7336 0.0121 0.042 Uiso 1 1 d DR U . . .
O2 O 0.6102(5) 0.1569(5) 0.6724(2) 0.0812(16) Uani 1 1 d D . . . .
H1O2 H 0.6431 0.0728 0.6774 0.097 Uiso 1 1 d DR U . . .
N1 N -0.2729(4) 0.6359(5) 0.18959(19) 0.0419(11) Uani 1 1 d . . . . .
N2 N 0.3051(4) 0.3083(4) 0.5732(2) 0.0375(10) Uani 1 1 d . . . . .
N3 N -0.1377(4) 1.0591(4) 0.41089(15) 0.0223(7) Uani 1 1 d . . . . .
N4 N 0.0565(3) 0.8174(3) 0.45478(16) 0.0216(7) Uani 1 1 d . . . . .
C1 C -0.2520(5) 0.6022(5) 0.0751(2) 0.0302(10) Uani 1 1 d . . . . .
H1A H -0.2535 0.4946 0.0806 0.036 Uiso 1 1 calc R U . . .
H1B H -0.3488 0.6350 0.0550 0.036 Uiso 1 1 calc R U . . .
C2 C -0.2009(5) 0.6733(5) 0.1436(2) 0.0265(9) Uani 1 1 d . . . . .
C3 C -0.0874(5) 0.7651(5) 0.1583(2) 0.0276(9) Uani 1 1 d . . . . .
H3 H -0.0364 0.7870 0.1253 0.033 Uiso 1 1 calc R U . . .
C4 C -0.2343(6) 0.6983(6) 0.2505(2) 0.0407(12) Uani 1 1 d . . . . .
H4 H -0.2864 0.6747 0.2829 0.049 Uiso 1 1 calc R U . . .
C5 C -0.1236(5) 0.7947(4) 0.26957(19) 0.0244(9) Uani 1 1 d . . . . .
C6 C -0.0487(5) 0.8250(5) 0.2224(2) 0.0297(10) Uani 1 1 d . . . . .
H6 H 0.0305 0.8877 0.2337 0.036 Uiso 1 1 calc R U . . .
C7 C 0.5014(7) 0.1547(7) 0.6183(3) 0.0632(18) Uani 1 1 d . . . . .
H7A H 0.4294 0.0856 0.6261 0.076 Uiso 1 1 calc R U . . .
H7B H 0.5332 0.1212 0.5782 0.076 Uiso 1 1 calc R U . . .
C8 C 0.4385(6) 0.3092(5) 0.6056(2) 0.0402(12) Uani 1 1 d . . . . .
C9 C 0.5130(5) 0.4385(6) 0.6241(2) 0.0433(13) Uani 1 1 d . . . . .
H9 H 0.6084 0.4361 0.6479 0.052 Uiso 1 1 calc R U . . .
C10 C 0.4444(5) 0.5712(5) 0.6068(2) 0.0355(11) Uani 1 1 d . . . . .
H10 H 0.4936 0.6608 0.6175 0.043 Uiso 1 1 calc R U . . .
C11 C 0.3049(4) 0.5721(4) 0.57404(19) 0.0246(9) Uani 1 1 d . . . . .
C12 C 0.2408(5) 0.4365(5) 0.5601(2) 0.0300(10) Uani 1 1 d . . . . .
H12 H 0.1435 0.4354 0.5398 0.036 Uiso 1 1 calc R U . . .
C13 C -0.2132(5) 1.1857(4) 0.3985(2) 0.0242(9) Uani 1 1 d . . . . .
C14 C -0.2813(5) 1.1954(5) 0.3277(2) 0.0302(10) Uani 1 1 d . . . . .
H14 H -0.3402 1.2721 0.3060 0.036 Uiso 1 1 calc R U . . .
C15 C -0.2441(5) 1.0731(5) 0.2985(2) 0.0315(10) Uani 1 1 d . . . . .
H15 H -0.2729 1.0477 0.2522 0.038 Uiso 1 1 calc R U . . .
C16 C -0.1533(5) 0.9890(4) 0.3502(2) 0.0256(9) Uani 1 1 d . . . . .
C17 C -0.0865(4) 0.8587(4) 0.33932(18) 0.0228(8) Uani 1 1 d . . . . .
C18 C 0.0133(4) 0.7819(4) 0.38741(19) 0.0224(8) Uani 1 1 d . . . . .
C19 C 0.0850(5) 0.6541(5) 0.3740(2) 0.0297(10) Uani 1 1 d . . . . .
H19 H 0.0745 0.6077 0.3314 0.036 Uiso 1 1 calc R U . . .
C20 C 0.1706(5) 0.6108(5) 0.4324(2) 0.0293(10) Uani 1 1 d . . . . .
H20 H 0.2319 0.5289 0.4388 0.035 Uiso 1 1 calc R U . . .
C21 C 0.1509(4) 0.7138(4) 0.4838(2) 0.0221(8) Uani 1 1 d . . . . .
C22 C 0.2214(4) 0.7073(4) 0.5524(2) 0.0235(9) Uani 1 1 d . . . . .

loop_
_atom_site_aniso_label
_atom_site_aniso_U_11
_atom_site_aniso_U_22
_atom_site_aniso_U_33
_atom_site_aniso_U_23
_atom_site_aniso_U_13
_atom_site_aniso_U_12
Zn1 0.0351(4) 0.0159(3) 0.0142(3) -0.0023(2) -0.0022(3) 0.0053(3)
O1 0.051(2) 0.0306(17) 0.0214(15) 0.0026(12) 0.0071(14) -0.0007(16)
O2 0.098(4) 0.067(3) 0.061(3) -0.012(2) -0.016(3) 0.043(3)
N1 0.049(2) 0.054(3) 0.026(2) -0.0188(18) 0.0146(18) -0.024(2)
N2 0.043(2) 0.026(2) 0.043(2) 0.0054(17) 0.0096(19) 0.0111(18)
N3 0.0347(19) 0.0167(16) 0.0127(15) -0.0005(12) 0.0003(14) 0.0032(15)
N4 0.0306(18) 0.0152(16) 0.0173(16) -0.0012(12) 0.0023(14) 0.0014(15)
C1 0.038(2) 0.028(2) 0.024(2) -0.0068(17) 0.0056(18) -0.006(2)
C2 0.035(2) 0.023(2) 0.019(2) -0.0030(16) 0.0019(17) 0.0006(19)
C3 0.041(3) 0.025(2) 0.019(2) -0.0020(16) 0.0118(18) -0.004(2)
C4 0.054(3) 0.048(3) 0.023(2) -0.013(2) 0.014(2) -0.023(3)
C5 0.037(2) 0.0179(19) 0.0162(19) -0.0041(15) 0.0011(17) 0.0011(18)
C6 0.042(3) 0.027(2) 0.020(2) -0.0040(17) 0.0052(18) -0.010(2)
C7 0.065(4) 0.066(4) 0.050(4) 0.006(3) -0.003(3) 0.036(4)
C8 0.062(3) 0.033(3) 0.026(2) 0.003(2) 0.011(2) 0.021(3)
C9 0.038(3) 0.062(3) 0.025(2) -0.004(2) -0.002(2) 0.024(3)
C10 0.033(2) 0.037(3) 0.032(2) -0.004(2) -0.0019(19) 0.008(2)
C11 0.032(2) 0.021(2) 0.0193(19) -0.0005(15) 0.0015(17) 0.0067(19)
C12 0.032(2) 0.024(2) 0.033(2) 0.0004(18) 0.0071(19) 0.006(2)
C13 0.036(2) 0.0168(19) 0.0182(19) -0.0003(15) 0.0024(17) 0.0013(18)
C14 0.037(2) 0.027(2) 0.020(2) 0.0032(16) -0.0055(18) 0.011(2)
C15 0.047(3) 0.026(2) 0.017(2) -0.0006(17) -0.0013(18) 0.009(2)
C16 0.037(2) 0.021(2) 0.0158(18) 0.0002(15) -0.0008(16) 0.0026(19)
C17 0.034(2) 0.0195(19) 0.0128(17) -0.0034(14) 0.0010(16) -0.0013(18)
C18 0.032(2) 0.0169(19) 0.0166(18) -0.0027(14) 0.0018(16) -0.0006(17)
C19 0.045(3) 0.023(2) 0.018(2) -0.0045(16) 0.0024(18) 0.008(2)
C20 0.040(2) 0.023(2) 0.023(2) -0.0031(17) 0.0040(19) 0.007(2)
C21 0.030(2) 0.0167(19) 0.0190(19) -0.0010(15) 0.0053(16) 0.0018(17)
C22 0.031(2) 0.0159(19) 0.022(2) 0.0001(15) 0.0023(17) 0.0019(17)

loop_
_atom_type_symbol
_atom_type_description
_atom_type_scat_dispersion_real
_atom_type_scat_dispersion_imag
_atom_type_scat_source
C C 0.0033 0.0016 'International Tables Vol C Tables 4.2.6.8 and 6.1.1.4'
H H 0.0000 0.0000 'International Tables Vol C Tables 4.2.6.8 and 6.1.1.4'
N N 0.0061 0.0033 'International Tables Vol C Tables 4.2.6.8 and 6.1.1.4'
O O 0.0106 0.0060 'International Tables Vol C Tables 4.2.6.8 and 6.1.1.4'
Zn Zn 0.2839 1.4301 'International Tables Vol C Tables 4.2.6.8 and 6.1.1.4'

loop_
_geom_angle_atom_site_label_1
_geom_angle_atom_site_label_2
_geom_angle_atom_site_label_3
_geom_angle
_geom_angle_site_symmetry_1
_geom_angle_site_symmetry_3
_geom_angle_publ_flag
N4 Zn1 N4 180.0 . 3_576 ?
N4 Zn1 N3 89.57(13) . 3_576 ?
N4 Zn1 N3 90.43(13) 3_576 3_576 ?
N4 Zn1 N3 90.43(13) . . ?
N4 Zn1 N3 89.57(13) 3_576 . ?
N3 Zn1 N3 180.0 3_576 . ?
N4 Zn1 O1 87.76(12) . 4_576 ?
N4 Zn1 O1 92.24(12) 3_576 4_576 ?
N3 Zn1 O1 88.44(12) 3_576 4_576 ?
N3 Zn1 O1 91.57(12) . 4_576 ?
N4 Zn1 O1 92.24(12) . 2 ?
N4 Zn1 O1 87.76(12) 3_576 2 ?
N3 Zn1 O1 91.56(12) 3_576 2 ?
N3 Zn1 O1 88.43(12) . 2 ?
O1 Zn1 O1 180.00(13) 4_576 2 ?
C1 O1 Zn1 128.9(3) . 2_545 ?
C1 O1 H1O1 115.5 . . ?
Zn1 O1 H1O1 115.6 2_545 . ?
C7 O2 H1O2 107.4 . . ?
C4 N1 C2 117.3(4) . . ?
C8 N2 C12 117.7(4) . . ?
C13 N3 C16 106.7(3) . . ?
C13 N3 Zn1 126.8(3) . . ?
C16 N3 Zn1 125.7(3) . . ?
C21 N4 C18 106.8(3) . . ?
C21 N4 Zn1 126.9(3) . . ?
C18 N4 Zn1 126.1(3) . . ?
O1 C1 C2 111.5(3) . . ?
O1 C1 H1A 109.3 . . ?
C2 C1 H1A 109.3 . . ?
O1 C1 H1B 109.3 . . ?
C2 C1 H1B 109.3 . . ?
H1A C1 H1B 108.0 . . ?
N1 C2 C3 122.5(4) . . ?
N1 C2 C1 114.8(4) . . ?
C3 C2 C1 122.7(4) . . ?
C2 C3 C6 118.5(4) . . ?
C2 C3 H3 120.7 . . ?
C6 C3 H3 120.7 . . ?
N1 C4 C5 124.4(4) . . ?
N1 C4 H4 117.8 . . ?
C5 C4 H4 117.8 . . ?
C6 C5 C4 116.7(4) . . ?
C6 C5 C17 122.4(4) . . ?
C4 C5 C17 120.9(4) . . ?
C5 C6 C3 120.6(4) . . ?
C5 C6 H6 119.7 . . ?
C3 C6 H6 119.7 . . ?
O2 C7 C8 109.6(5) . . ?
O2 C7 H7A 109.7 . . ?
C8 C7 H7A 109.7 . . ?
O2 C7 H7B 109.7 . . ?
C8 C7 H7B 109.7 . . ?
H7A C7 H7B 108.2 . . ?
N2 C8 C9 122.5(4) . . ?
N2 C8 C7 113.0(5) . . ?
C9 C8 C7 124.5(5) . . ?
C10 C9 C8 118.4(4) . . ?
C10 C9 H9 120.8 . . ?
C8 C9 H9 120.8 . . ?
C11 C10 C9 119.8(5) . . ?
C11 C10 H10 120.1 . . ?
C9 C10 H10 120.1 . . ?
C10 C11 C12 116.5(4) . . ?
C10 C11 C22 124.4(4) . . ?
C12 C11 C22 119.1(4) . . ?
N2 C12 C11 125.0(4) . . ?
N2 C12 H12 117.5 . . ?
C11 C12 H12 117.5 . . ?
N3 C13 C22 124.9(4) . 3_576 ?
N3 C13 C14 110.0(3) . . ?
C22 C13 C14 125.1(4) 3_576 . ?
C15 C14 C13 106.2(4) . . ?
C15 C14 H14 126.9 . . ?
C13 C14 H14 126.9 . . ?
C14 C15 C16 107.7(4) . . ?
C14 C15 H15 126.2 . . ?
C16 C15 H15 126.2 . . ?
N3 C16 C17 125.7(3) . . ?
N3 C16 C15 109.4(3) . . ?
C17 C16 C15 124.8(4) . . ?
C16 C17 C18 126.2(4) . . ?
C16 C17 C5 117.6(3) . . ?
C18 C17 C5 116.3(4) . . ?
N4 C18 C17 125.6(4) . . ?
N4 C18 C19 109.5(3) . . ?
C17 C18 C19 124.9(4) . . ?
C20 C19 C18 107.8(4) . . ?
C20 C19 H19 126.1 . . ?
C18 C19 H19 126.1 . . ?
C19 C20 C21 106.7(4) . . ?
C19 C20 H20 126.7 . . ?
C21 C20 H20 126.7 . . ?
N4 C21 C22 126.0(3) . . ?
N4 C21 C20 109.2(3) . . ?
C22 C21 C20 124.8(4) . . ?
C21 C22 C13 125.3(4) . 3_576 ?
C21 C22 C11 115.9(3) . . ?
C13 C22 C11 118.8(4) 3_576 . ?

loop_
_geom_bond_atom_site_label_1
_geom_bond_atom_site_label_2
_geom_bond_distance
_geom_bond_site_symmetry_2
_geom_bond_publ_flag
Zn1 N4 2.045(3) . ?
Zn1 N4 2.045(3) 3_576 ?
Zn1 N3 2.068(3) 3_576 ?
Zn1 N3 2.068(3) . ?
Zn1 O1 2.265(3) 4_576 ?
Zn1 O1 2.265(3) 2 ?
O1 C1 1.412(5) . ?
O1 Zn1 2.265(3) 2_545 ?
O1 H1O1 0.9499 . ?
O2 C7 1.345(7) . ?
O2 H1O2 0.8300 . ?
N1 C4 1.339(5) . ?
N1 C2 1.345(6) . ?
N2 C8 1.324(7) . ?
N2 C12 1.327(6) . ?
N3 C13 1.365(5) . ?
N3 C16 1.370(5) . ?
N4 C21 1.360(5) . ?
N4 C18 1.379(5) . ?
C1 C2 1.517(5) . ?
C1 H1A 0.9900 . ?
C1 H1B 0.9900 . ?
C2 C3 1.372(6) . ?
C3 C6 1.386(5) . ?
C3 H3 0.9500 . ?
C4 C5 1.383(6) . ?
C4 H4 0.9500 . ?
C5 C6 1.371(6) . ?
C5 C17 1.502(5) . ?
C6 H6 0.9500 . ?
C7 C8 1.538(7) . ?
C7 H7A 0.9900 . ?
C7 H7B 0.9900 . ?
C8 C9 1.394(8) . ?
C9 C10 1.391(7) . ?
C9 H9 0.9500 . ?
C10 C11 1.378(6) . ?
C10 H10 0.9500 . ?
C11 C12 1.389(6) . ?
C11 C22 1.491(5) . ?
C12 H12 0.9500 . ?
C13 C22 1.415(5) 3_576 ?
C13 C14 1.445(5) . ?
C14 C15 1.356(6) . ?
C14 H14 0.9500 . ?
C15 C16 1.435(6) . ?
C15 H15 0.9500 . ?
C16 C17 1.402(5) . ?
C17 C18 1.403(5) . ?
C18 C19 1.423(6) . ?
C19 C20 1.348(6) . ?
C19 H19 0.9500 . ?
C20 C21 1.455(5) . ?
C20 H20 0.9500 . ?
C21 C22 1.411(5) . ?
C22 C13 1.415(5) 3_576 ?

loop_
_geom_hbond_atom_site_label_D
_geom_hbond_atom_site_label_H
_geom_hbond_atom_site_label_A
_geom_hbond_distance_DH
_geom_hbond_distance_HA
_geom_hbond_distance_DA
_geom_hbond_angle_DHA
_geom_hbond_site_symmetry_A
O1 H1O1 N2 0.95 2.01 2.732(5) 131.5 2
O2 H1O2 N1 0.83 2.07 2.900(6) 179.4 4_666
